data_2223147
loop_
_publ_author_name
'Niu, Cao-Yuan'
'Zhang, Hai-Yan'
'Dang, Yu-Li'
'Kou, Chun-Hong'

_publ_section_title
;
 Bis[<i>N</i>'-(3-cyanobenzylidene)isonicotinohydrazide]silver(I)
 trifluoroacetate
;
_journal_coeditor_code LH2867
_journal_issue 9
_journal_name_full 'Acta Crystallographica Section E'
_journal_page_first m1029
_journal_paper_doi 10.1107/S1600536809029183
_journal_volume 65
_journal_year 2009
_chemical_formula_iupac '[Ag (C14 H10 N4 O1)2] C2 F3 O2'
_chemical_formula_moiety 'C28 H20 Ag N8 O2 +, C2 F3 O2 -'
_chemical_formula_sum 'C30 H20 Ag F3 N8 O4'
_chemical_formula_weight 721.41
_chemical_name_systematic
;
Bis[<i>N</i>'-(3-cyanobenzylidene)isonicotinohydrazide]silver(I)
trifluoroacetate
;
_space_group_IT_number 2
_symmetry_cell_setting triclinic
_symmetry_space_group_name_Hall '-P 1'
_symmetry_space_group_name_H-M 'P -1'
_atom_sites_solution_hydrogens geom
_atom_sites_solution_primary direct
_atom_sites_solution_secondary difmap
_audit_creation_method SHELXL-97
_cell_angle_alpha 86.562(3)
_cell_angle_beta 88.126(3)
_cell_angle_gamma 83.792(3)
_cell_formula_units_Z 2
_cell_length_a 7.5345(14)
_cell_length_b 13.744(3)
_cell_length_c 14.098(3)
_cell_measurement_reflns_used 2885
_cell_measurement_temperature 173(2)
_cell_measurement_theta_max 25.50
_cell_measurement_theta_min 2.14
_cell_volume 1448.2(5)
_computing_cell_refinement 'SAINT (Siemens, 1994)'
_computing_data_collection 'SMART (Siemens, 1996)'
_computing_data_reduction 'SAINT (Siemens, 1994)'
_computing_molecular_graphics
;
SHELXTL (Sheldrick, 2008) and DIAMOND (Brandenburg, 2005)
;
_computing_publication_material 'SHELXL97 (Sheldrick, 2008)'
_computing_structure_refinement 'SHELXL97 (Sheldrick, 2008)'
_computing_structure_solution 'SHELXL97 (Sheldrick, 2008)'
_diffrn_ambient_temperature 173(2)
_diffrn_measured_fraction_theta_full 0.984
_diffrn_measured_fraction_theta_max 0.984
_diffrn_measurement_device_type 'Bruker APEXII CCD detector'
_diffrn_measurement_method '\f and \w'
_diffrn_radiation_monochromator graphite
_diffrn_radiation_source 'fine-focus sealed tube'
_diffrn_radiation_type MoK\a
_diffrn_radiation_wavelength 0.71073
_diffrn_reflns_av_R_equivalents 0.0249
_diffrn_reflns_av_sigmaI/netI 0.0407
_diffrn_reflns_limit_h_max 9
_diffrn_reflns_limit_h_min -9
_diffrn_reflns_limit_k_max 16
_diffrn_reflns_limit_k_min -16
_diffrn_reflns_limit_l_max 17
_diffrn_reflns_limit_l_min -8
_diffrn_reflns_number 8015
_diffrn_reflns_theta_full 25.50
_diffrn_reflns_theta_max 25.50
_diffrn_reflns_theta_min 2.14
_exptl_absorpt_coefficient_mu 0.768
_exptl_absorpt_correction_T_max 0.8806
_exptl_absorpt_correction_T_min 0.7912
_exptl_absorpt_correction_type multi-scan
_exptl_absorpt_process_details '(SADABS; Sheldrick, 1996)'
_exptl_crystal_colour yellow
_exptl_crystal_density_diffrn 1.654
_exptl_crystal_density_method 'not measured'
_exptl_crystal_description needle
_exptl_crystal_F_000 724
_exptl_crystal_size_max 0.32
_exptl_crystal_size_mid 0.22
_exptl_crystal_size_min 0.17
_refine_diff_density_max 0.952
_refine_diff_density_min -0.829
_refine_ls_extinction_method none
_refine_ls_goodness_of_fit_ref 1.028
_refine_ls_hydrogen_treatment constr
_refine_ls_matrix_type full
_refine_ls_number_parameters 443
_refine_ls_number_reflns 5306
_refine_ls_number_restraints 48
_refine_ls_restrained_S_all 1.050
_refine_ls_R_factor_all 0.0606
_refine_ls_R_factor_gt 0.0457
_refine_ls_shift/su_max 0.001
_refine_ls_shift/su_mean 0.000
_refine_ls_structure_factor_coef Fsqd
_refine_ls_weighting_details 'calc w=1/[\s^2^(Fo^2^)+(0.0871P)^2^+0.05P] where P=(Fo^2^+2Fc^2^)/3'
_refine_ls_weighting_scheme calc
_refine_ls_wR_factor_gt 0.1240
_refine_ls_wR_factor_ref 0.1366
_reflns_number_gt 4046
_reflns_number_total 5306
_reflns_threshold_expression I>2\s(I)
_cod_data_source_file lh2867.cif
_cod_data_source_block I
_cod_depositor_comments
;
The following automatic conversions were performed:
'_symmetry_cell_setting' value 'Triclinic' changed to 'triclinic'
according to '/home/saulius/struct/CIF-dictionaries/cif_core.dic'
dictionary named 'cif_core.dic' version 2.4.1 from 2010-06-29.

Automatic conversion script
Id: cif_fix_enum 1527 2010-12-29 10:47:43Z saulius 

The following automatic conversions were performed:

'_symmetry_cell_setting' value 'Triclinic' changed to 'triclinic'
according to /home/saulius/struct/CIF-dictionaries/cif_core.dic
dictionary named 'cif_core.dic' version 2.4.1 from 2010-06-29.

Automatic conversion script
Id: cif_fix_values 1715 2011-07-08 13:25:40Z adriana 
;
_cod_database_code 2223147
_cod_database_fobs_code 2223147

loop_
_symmetry_equiv_pos_as_xyz
'x, y, z'
'-x, -y, -z'

loop_
_atom_site_type_symbol
_atom_site_label
_atom_site_fract_x
_atom_site_fract_y
_atom_site_fract_z
_atom_site_U_iso_or_equiv
_atom_site_adp_type
_atom_site_calc_flag
_atom_site_refinement_flags
_atom_site_occupancy
_atom_site_disorder_assembly
_atom_site_disorder_group
Ag Ag1 0.07174(4) 0.80139(2) 0.31966(2) 0.07153(17) Uani d . 1 A 4
N N1 0.1905(4) 0.8820(2) 0.4222(2) 0.0511(7) Uani d . 1 A 4
N N2 0.4458(4) 1.0110(2) 0.71224(19) 0.0467(6) Uani d . 1 A 4
H H40 0.4975 0.9505 0.7165 0.056 Uiso d R 1 A 4
N N3 0.4965(4) 1.0684(2) 0.78081(19) 0.0499(7) Uani d . 1 A 4
N N4 0.9740(5) 0.9994(3) 1.2069(2) 0.0771(10) Uani d . 1 A 4
N N5 -0.0205(4) 0.7130(2) 0.2151(2) 0.0542(7) Uani d . 1 A 4
N N6 -0.3086(4) 0.5740(2) -0.06091(19) 0.0499(7) Uani d . 1 A 4
H H39 -0.3230 0.6397 -0.0717 0.060 Uiso d R 1 A 4
N N7 -0.3701(4) 0.5149(2) -0.12433(19) 0.0473(6) Uani d . 1 A 4
N N8 -0.8578(6) 0.5997(3) -0.5468(3) 0.0829(11) Uani d . 1 A 4
O O1 0.2840(4) 1.14121(17) 0.63867(18) 0.0630(7) Uani d . 1 A 4
O O2 -0.2138(4) 0.44400(17) 0.03838(17) 0.0601(6) Uani d . 1 A 4
O O3 0.2518(5) 0.2337(2) 0.1519(2) 0.0957(11) Uani d . 1 B 4
O O4 0.3698(5) 0.1775(2) 0.2890(2) 0.0950(11) Uani d . 1 B 4
C C1 0.2540(6) 0.8390(3) 0.5037(3) 0.0623(10) Uani d . 1 A 4
H H28 0.2629 0.7695 0.5111 0.075 Uiso calc R 1 A 4
C C2 0.3069(5) 0.8889(3) 0.5766(3) 0.0577(9) Uani d . 1 A 4
H H29 0.3509 0.8547 0.6331 0.069 Uiso calc R 1 A 4
C C3 0.2955(4) 0.9898(2) 0.5673(2) 0.0413(7) Uani d . 1 A 4
C C4 0.2324(4) 1.0347(2) 0.4829(2) 0.0480(8) Uani d . 1 A 4
H H30 0.2240 1.1040 0.4733 0.058 Uiso calc R 1 A 4
C C5 0.1822(4) 0.9791(3) 0.4135(2) 0.0492(8) Uani d . 1 A 4
H H31 0.1392 1.0115 0.3560 0.059 Uiso calc R 1 A 4
C C6 0.3404(4) 1.0549(2) 0.6427(2) 0.0470(8) Uani d . 1 A 4
C C7 0.5898(4) 1.0245(3) 0.8475(2) 0.0488(8) Uani d . 1 A 4
H H32 0.6173 0.9553 0.8495 0.059 Uiso calc R 1 A 4
C C8 0.6539(4) 1.0815(2) 0.9204(2) 0.0461(7) Uani d . 1 A 4
C C9 0.6270(5) 1.1842(3) 0.9143(3) 0.0606(10) Uani d . 1 A 4
H H33 0.5639 1.2171 0.8623 0.073 Uiso calc R 1 A 4
C C10 0.6902(6) 1.2380(3) 0.9820(3) 0.0748(12) Uani d . 1 A 4
H H34 0.6709 1.3075 0.9768 0.090 Uiso calc R 1 A 4
C C11 0.7812(6) 1.1916(3) 1.0576(3) 0.0672(11) Uani d . 1 A 4
H H35 0.8269 1.2289 1.1040 0.081 Uiso calc R 1 A 4
C C12 0.8062(5) 1.0904(3) 1.0659(3) 0.0545(9) Uani d . 1 A 4
C C13 0.7428(5) 1.0354(3) 0.9974(2) 0.0481(8) Uani d . 1 A 4
H H36 0.7606 0.9658 1.0037 0.058 Uiso calc R 1 A 4
C C14 0.9005(5) 1.0402(3) 1.1449(3) 0.0603(9) Uani d . 1 A 4
C C15 -0.1106(6) 0.7536(3) 0.1400(3) 0.0700(11) Uani d . 1 A 4
H H22 -0.1284 0.8231 0.1327 0.084 Uiso calc R 1 A 4
C C16 -0.1786(5) 0.7013(3) 0.0732(3) 0.0590(9) Uani d . 1 A 4
H H21 -0.2389 0.7340 0.0203 0.071 Uiso calc R 1 A 4
C C17 -0.1585(4) 0.6002(2) 0.0834(2) 0.0417(7) Uani d . 1 A 4
C C18 -0.0668(5) 0.5584(2) 0.1616(2) 0.0499(8) Uani d . 1 A 4
H H20 -0.0499 0.4890 0.1715 0.060 Uiso calc R 1 A 4
C C19 -0.0005(5) 0.6156(3) 0.2244(2) 0.0530(8) Uani d . 1 A 4
H H19 0.0627 0.5847 0.2772 0.064 Uiso calc R 1 A 4
C C20 -0.2274(4) 0.5316(2) 0.0187(2) 0.0442(7) Uani d . 1 A 4
C C21 -0.4550(5) 0.5585(3) -0.1937(2) 0.0508(8) Uani d . 1 A 4
H H23 -0.4746 0.6280 -0.1976 0.061 Uiso calc R 1 A 4
C C22 -0.5228(4) 0.5035(2) -0.2675(2) 0.0461(7) Uani d . 1 A 4
C C23 -0.4960(5) 0.4015(3) -0.2652(3) 0.0542(9) Uani d . 1 A 4
H H24 -0.4279 0.3667 -0.2161 0.065 Uiso calc R 1 A 4
C C24 -0.5667(6) 0.3510(3) -0.3331(3) 0.0628(10) Uani d . 1 A 4
H H25 -0.5495 0.2813 -0.3297 0.075 Uiso calc R 1 A 4
C C25 -0.6625(5) 0.3998(3) -0.4062(3) 0.0591(9) Uani d . 1 A 4
H H26 -0.7109 0.3643 -0.4532 0.071 Uiso calc R 1 A 4
C C26 -0.6874(5) 0.5011(3) -0.4105(2) 0.0533(8) Uani d . 1 A 4
C C27 -0.6184(5) 0.5528(3) -0.3409(2) 0.0510(8) Uani d . 1 A 4
H H27 -0.6372 0.6224 -0.3438 0.061 Uiso calc R 1 A 4
C C28 -0.7845(5) 0.5554(3) -0.4867(3) 0.0626(10) Uani d . 1 A 4
C C29 0.2595(5) 0.2239(3) 0.2380(3) 0.0611(10) Uani d . 1 B 4
C C30 0.1058(7) 0.2780(3) 0.2934(4) 0.0814(13) Uani d D 1 B 4
F F1 0.1449(15) 0.3562(8) 0.3268(9) 0.132(5) Uani d PDU 0.593(15) C 1
F F2 0.0334(14) 0.2268(7) 0.3564(11) 0.156(6) Uani d PDU 0.593(15) C 1
F F3 -0.0247(13) 0.3127(8) 0.2334(8) 0.144(5) Uani d PDU 0.593(15) C 1
F F1' 0.141(3) 0.2689(11) 0.3907(7) 0.145(6) Uani d PDU 0.407(15) C 2
F F2' -0.0425(19) 0.2452(15) 0.2912(13) 0.153(7) Uani d PDU 0.407(15) C 2
F F3' 0.093(2) 0.3702(7) 0.2843(13) 0.132(7) Uani d PDU 0.407(15) C 2

loop_
_atom_site_aniso_label
_atom_site_aniso_U_11
_atom_site_aniso_U_22
_atom_site_aniso_U_33
_atom_site_aniso_U_12
_atom_site_aniso_U_13
_atom_site_aniso_U_23
Ag1 0.0812(3) 0.0767(3) 0.0630(2) -0.01527(17) -0.01994(17) -0.03412(17)
N1 0.0622(17) 0.0518(17) 0.0435(16) -0.0139(13) -0.0157(13) -0.0136(12)
N2 0.0567(15) 0.0441(15) 0.0412(15) -0.0050(12) -0.0149(12) -0.0128(11)
N3 0.0594(16) 0.0477(16) 0.0452(16) -0.0078(13) -0.0152(13) -0.0137(12)
N4 0.079(2) 0.103(3) 0.050(2) -0.011(2) -0.0193(18) -0.0021(19)
N5 0.0699(18) 0.0492(18) 0.0460(16) -0.0064(14) -0.0174(14) -0.0158(13)
N6 0.0672(17) 0.0418(15) 0.0435(15) -0.0091(13) -0.0175(13) -0.0097(12)
N7 0.0606(16) 0.0450(15) 0.0390(15) -0.0093(12) -0.0137(13) -0.0115(12)
N8 0.103(3) 0.089(3) 0.061(2) -0.019(2) -0.037(2) 0.003(2)
O1 0.0821(17) 0.0408(14) 0.0686(17) -0.0027(12) -0.0307(13) -0.0155(11)
O2 0.0886(18) 0.0389(14) 0.0550(15) -0.0067(12) -0.0241(13) -0.0092(10)
O3 0.162(3) 0.074(2) 0.0531(18) -0.024(2) -0.0202(19) 0.0046(15)
O4 0.110(2) 0.078(2) 0.093(2) 0.0287(18) -0.046(2) -0.0184(17)
C1 0.085(3) 0.042(2) 0.064(2) -0.0097(18) -0.029(2) -0.0104(17)
C2 0.084(2) 0.0413(19) 0.051(2) -0.0106(17) -0.0296(18) -0.0026(15)
C3 0.0457(16) 0.0413(17) 0.0390(16) -0.0081(13) -0.0106(13) -0.0088(13)
C4 0.0597(19) 0.0429(18) 0.0431(18) -0.0100(15) -0.0137(15) -0.0017(14)
C5 0.0581(19) 0.054(2) 0.0377(17) -0.0124(16) -0.0144(15) -0.0001(14)
C6 0.0553(18) 0.0424(19) 0.0459(19) -0.0102(15) -0.0130(15) -0.0101(14)
C7 0.0591(19) 0.0445(19) 0.0445(18) -0.0062(15) -0.0095(15) -0.0106(14)
C8 0.0538(18) 0.0478(19) 0.0389(17) -0.0095(14) -0.0117(14) -0.0084(14)
C9 0.081(3) 0.045(2) 0.057(2) -0.0056(17) -0.0252(19) -0.0060(16)
C10 0.099(3) 0.047(2) 0.082(3) -0.012(2) -0.032(2) -0.0144(19)
C11 0.081(3) 0.061(3) 0.065(3) -0.016(2) -0.023(2) -0.0222(19)
C12 0.058(2) 0.066(2) 0.0423(19) -0.0110(17) -0.0096(16) -0.0090(16)
C13 0.0570(19) 0.0456(19) 0.0430(18) -0.0064(15) -0.0093(15) -0.0058(14)
C14 0.062(2) 0.076(3) 0.046(2) -0.0118(19) -0.0089(18) -0.0125(18)
C15 0.106(3) 0.041(2) 0.066(2) -0.008(2) -0.035(2) -0.0093(17)
C16 0.087(3) 0.0405(19) 0.051(2) -0.0024(17) -0.0313(19) -0.0053(15)
C17 0.0482(17) 0.0408(17) 0.0362(16) -0.0028(13) -0.0035(13) -0.0059(13)
C18 0.068(2) 0.0406(18) 0.0413(18) 0.0011(15) -0.0147(15) -0.0067(14)
C19 0.062(2) 0.056(2) 0.0422(18) -0.0019(16) -0.0168(15) -0.0095(15)
C20 0.0528(18) 0.0416(19) 0.0394(17) -0.0034(14) -0.0096(14) -0.0105(13)
C21 0.064(2) 0.0436(19) 0.047(2) -0.0095(15) -0.0115(16) -0.0071(15)
C22 0.0551(18) 0.0457(19) 0.0403(17) -0.0137(15) -0.0080(14) -0.0072(14)
C23 0.065(2) 0.046(2) 0.054(2) -0.0105(16) -0.0137(17) -0.0035(15)
C24 0.077(2) 0.047(2) 0.068(3) -0.0150(18) -0.013(2) -0.0151(17)
C25 0.071(2) 0.057(2) 0.054(2) -0.0169(18) -0.0123(18) -0.0179(17)
C26 0.059(2) 0.061(2) 0.0434(19) -0.0170(17) -0.0117(15) -0.0073(16)
C27 0.064(2) 0.0462(19) 0.0454(19) -0.0128(16) -0.0148(16) -0.0039(14)
C28 0.077(2) 0.064(2) 0.052(2) -0.019(2) -0.0222(19) -0.0061(18)
C29 0.086(3) 0.0379(19) 0.061(2) -0.0105(18) -0.021(2) 0.0021(16)
C30 0.094(3) 0.052(3) 0.095(4) -0.002(2) -0.009(3) 0.010(3)
F1 0.149(7) 0.122(9) 0.135(8) -0.021(6) 0.023(6) -0.076(7)
F2 0.131(7) 0.126(7) 0.189(11) 0.019(5) 0.075(7) 0.075(8)
F3 0.124(6) 0.121(7) 0.180(8) 0.056(5) -0.066(6) -0.036(6)
F1' 0.234(14) 0.121(10) 0.067(5) 0.047(9) -0.009(7) -0.023(6)
F2' 0.114(8) 0.184(15) 0.171(13) -0.061(9) 0.031(8) -0.029(11)
F3' 0.171(12) 0.037(5) 0.168(13) 0.038(6) 0.048(9) 0.032(7)

loop_
_atom_type_symbol
_atom_type_description
_atom_type_scat_dispersion_real
_atom_type_scat_dispersion_imag
_atom_type_scat_source
C C 0.0033 0.0016 'International Tables Vol C Tables 4.2.6.8 and 6.1.1.4'
H H 0.0000 0.0000 'International Tables Vol C Tables 4.2.6.8 and 6.1.1.4'
Ag Ag -0.8971 1.1015 'International Tables Vol C Tables 4.2.6.8 and 6.1.1.4'
F F 0.0171 0.0103 'International Tables Vol C Tables 4.2.6.8 and 6.1.1.4'
N N 0.0061 0.0033 'International Tables Vol C Tables 4.2.6.8 and 6.1.1.4'
O O 0.0106 0.0060 'International Tables Vol C Tables 4.2.6.8 and 6.1.1.4'

loop_
_geom_angle_atom_site_label_1
_geom_angle_atom_site_label_2
_geom_angle_atom_site_label_3
_geom_angle_site_symmetry_1
_geom_angle_site_symmetry_3
_geom_angle
_geom_angle_publ_flag
N5 Ag1 N1 . . 174.20(11) y
C5 N1 C1 . . 116.6(3) ?
C5 N1 Ag1 . . 121.0(2) ?
C1 N1 Ag1 . . 121.8(2) ?
C6 N2 N3 . . 117.8(3) ?
C6 N2 H40 . . 128.2 ?
N3 N2 H40 . . 113.6 ?
C7 N3 N2 . . 116.5(3) ?
C19 N5 C15 . . 116.7(3) ?
C19 N5 Ag1 . . 121.9(2) ?
C15 N5 Ag1 . . 121.2(2) ?
C20 N6 N7 . . 118.7(3) ?
C20 N6 H39 . . 121.2 ?
N7 N6 H39 . . 120.1 ?
C21 N7 N6 . . 115.9(3) ?
N1 C1 C2 . . 123.9(3) ?
N1 C1 H28 . . 118.0 ?
C2 C1 H28 . . 118.0 ?
C1 C2 C3 . . 119.0(3) ?
C1 C2 H29 . . 120.5 ?
C3 C2 H29 . . 120.5 ?
C2 C3 C4 . . 117.5(3) ?
C2 C3 C6 . . 125.2(3) ?
C4 C3 C6 . . 117.3(3) ?
C5 C4 C3 . . 119.7(3) ?
C5 C4 H30 . . 120.1 ?
C3 C4 H30 . . 120.1 ?
N1 C5 C4 . . 123.3(3) ?
N1 C5 H31 . . 118.4 ?
C4 C5 H31 . . 118.4 ?
O1 C6 N2 . . 124.1(3) ?
O1 C6 C3 . . 120.2(3) ?
N2 C6 C3 . . 115.6(3) ?
N3 C7 C8 . . 119.3(3) ?
N3 C7 H32 . . 120.4 ?
C8 C7 H32 . . 120.4 ?
C13 C8 C9 . . 118.5(3) ?
C13 C8 C7 . . 120.5(3) ?
C9 C8 C7 . . 121.0(3) ?
C10 C9 C8 . . 121.0(3) ?
C10 C9 H33 . . 119.5 ?
C8 C9 H33 . . 119.5 ?
C9 C10 C11 . . 120.1(4) ?
C9 C10 H34 . . 119.9 ?
C11 C10 H34 . . 119.9 ?
C10 C11 C12 . . 119.8(3) ?
C10 C11 H35 . . 120.1 ?
C12 C11 H35 . . 120.1 ?
C11 C12 C13 . . 120.5(3) ?
C11 C12 C14 . . 120.6(3) ?
C13 C12 C14 . . 118.9(3) ?
C8 C13 C12 . . 120.1(3) ?
C8 C13 H36 . . 119.9 ?
C12 C13 H36 . . 119.9 ?
N4 C14 C12 . . 179.0(5) ?
N5 C15 C16 . . 123.9(3) ?
N5 C15 H22 . . 118.0 ?
C16 C15 H22 . . 118.0 ?
C15 C16 C17 . . 119.2(3) ?
C15 C16 H21 . . 120.4 ?
C17 C16 H21 . . 120.4 ?
C16 C17 C18 . . 116.8(3) ?
C16 C17 C20 . . 126.4(3) ?
C18 C17 C20 . . 116.8(3) ?
C19 C18 C17 . . 120.6(3) ?
C19 C18 H20 . . 119.7 ?
C17 C18 H20 . . 119.7 ?
N5 C19 C18 . . 122.8(3) ?
N5 C19 H19 . . 118.6 ?
C18 C19 H19 . . 118.6 ?
O2 C20 N6 . . 123.2(3) ?
O2 C20 C17 . . 120.8(3) ?
N6 C20 C17 . . 115.9(3) ?
N7 C21 C22 . . 121.1(3) ?
N7 C21 H23 . . 119.5 ?
C22 C21 H23 . . 119.5 ?
C27 C22 C23 . . 118.7(3) ?
C27 C22 C21 . . 119.8(3) ?
C23 C22 C21 . . 121.5(3) ?
C24 C23 C22 . . 120.7(3) ?
C24 C23 H24 . . 119.6 ?
C22 C23 H24 . . 119.6 ?
C23 C24 C25 . . 120.8(3) ?
C23 C24 H25 . . 119.6 ?
C25 C24 H25 . . 119.6 ?
C24 C25 C26 . . 119.3(3) ?
C24 C25 H26 . . 120.4 ?
C26 C25 H26 . . 120.4 ?
C25 C26 C27 . . 120.2(3) ?
C25 C26 C28 . . 121.2(3) ?
C27 C26 C28 . . 118.6(3) ?
C22 C27 C26 . . 120.3(3) ?
C22 C27 H27 . . 119.8 ?
C26 C27 H27 . . 119.8 ?
N8 C28 C26 . . 178.3(4) ?
O3 C29 O4 . . 131.0(4) ?
O3 C29 C30 . . 115.8(4) ?
O4 C29 C30 . . 113.3(4) ?

loop_
_geom_bond_atom_site_label_1
_geom_bond_atom_site_label_2
_geom_bond_site_symmetry_2
_geom_bond_distance
_geom_bond_publ_flag
Ag1 N5 . 2.143(3) y
Ag1 N1 . 2.147(3) y
N1 C5 . 1.327(4) ?
N1 C1 . 1.338(5) ?
N2 C6 . 1.353(4) ?
N2 N3 . 1.372(4) ?
N2 H40 . 0.8793 ?
N3 C7 . 1.275(4) ?
N4 C14 . 1.136(5) ?
N5 C19 . 1.330(5) ?
N5 C15 . 1.338(5) ?
N6 C20 . 1.364(4) ?
N6 N7 . 1.367(4) ?
N6 H39 . 0.9025 ?
N7 C21 . 1.270(4) ?
N8 C28 . 1.135(5) ?
O1 C6 . 1.215(4) ?
O2 C20 . 1.214(4) ?
O3 C29 . 1.216(4) ?
O4 C29 . 1.218(4) ?
C1 C2 . 1.363(5) ?
C1 H28 . 0.9500 ?
C2 C3 . 1.378(5) ?
C2 H29 . 0.9500 ?
C3 C4 . 1.381(4) ?
C3 C6 . 1.500(4) ?
C4 C5 . 1.365(5) ?
C4 H30 . 0.9500 ?
C5 H31 . 0.9500 ?
C7 C8 . 1.454(4) ?
C7 H32 . 0.9500 ?
C8 C13 . 1.380(5) ?
C8 C9 . 1.402(5) ?
C9 C10 . 1.369(5) ?
C9 H33 . 0.9500 ?
C10 C11 . 1.372(6) ?
C10 H34 . 0.9500 ?
C11 C12 . 1.381(6) ?
C11 H35 . 0.9500 ?
C12 C13 . 1.388(5) ?
C12 C14 . 1.440(6) ?
C13 H36 . 0.9500 ?
C15 C16 . 1.363(5) ?
C15 H22 . 0.9500 ?
C16 C17 . 1.381(5) ?
C16 H21 . 0.9500 ?
C17 C18 . 1.383(4) ?
C17 C20 . 1.493(4) ?
C18 C19 . 1.360(5) ?
C18 H20 . 0.9500 ?
C19 H19 . 0.9500 ?
C21 C22 . 1.458(5) ?
C21 H23 . 0.9500 ?
C22 C27 . 1.381(5) ?
C22 C23 . 1.393(5) ?
C23 C24 . 1.369(5) ?
C23 H24 . 0.9500 ?
C24 C25 . 1.376(5) ?
C24 H25 . 0.9500 ?
C25 C26 . 1.382(5) ?
C25 H26 . 0.9500 ?
C26 C27 . 1.391(5) ?
C26 C28 . 1.443(5) ?
C27 H27 . 0.9500 ?
C29 C30 . 1.526(7) ?

loop_
_geom_hbond_atom_site_label_D
_geom_hbond_atom_site_label_H
_geom_hbond_atom_site_label_A
_geom_hbond_site_symmetry_A
_geom_hbond_distance_DH
_geom_hbond_distance_HA
_geom_hbond_distance_DA
_geom_hbond_angle_DHA
N2 H40 O4 2_666 0.88 1.93 2.805(4) 172.3
N6 H39 O3 2_565 0.90 2.13 2.936(4) 148.8

loop_
_geom_torsion_atom_site_label_1
_geom_torsion_atom_site_label_2
_geom_torsion_atom_site_label_3
_geom_torsion_atom_site_label_4
_geom_torsion_site_symmetry_1
_geom_torsion_site_symmetry_2
_geom_torsion_site_symmetry_3
_geom_torsion_site_symmetry_4
_geom_torsion
_geom_torsion_publ_flag
N5 Ag1 N1 C5 . . . . 122.8(10) ?
N5 Ag1 N1 C1 . . . . -66.4(11) ?
C6 N2 N3 C7 . . . . 177.3(3) ?
N1 Ag1 N5 C19 . . . . 56.5(11) ?
N1 Ag1 N5 C15 . . . . -127.5(10) ?
C20 N6 N7 C21 . . . . 175.5(3) ?
C5 N1 C1 C2 . . . . 1.0(6) ?
Ag1 N1 C1 C2 . . . . -170.2(3) ?
N1 C1 C2 C3 . . . . -0.1(7) ?
C1 C2 C3 C4 . . . . -0.8(6) ?
C1 C2 C3 C6 . . . . 177.1(4) ?
C2 C3 C4 C5 . . . . 0.9(5) ?
C6 C3 C4 C5 . . . . -177.2(3) ?
C1 N1 C5 C4 . . . . -0.9(5) ?
Ag1 N1 C5 C4 . . . . 170.4(3) ?
C3 C4 C5 N1 . . . . 0.0(5) ?
N3 N2 C6 O1 . . . . -2.0(5) ?
N3 N2 C6 C3 . . . . 177.5(3) ?
C2 C3 C6 O1 . . . . -160.7(4) ?
C4 C3 C6 O1 . . . . 17.1(5) ?
C2 C3 C6 N2 . . . . 19.7(5) ?
C4 C3 C6 N2 . . . . -162.4(3) ?
N2 N3 C7 C8 . . . . 177.6(3) ?
N3 C7 C8 C13 . . . . 174.7(3) ?
N3 C7 C8 C9 . . . . -5.2(5) ?
C13 C8 C9 C10 . . . . 1.2(6) ?
C7 C8 C9 C10 . . . . -178.8(4) ?
C8 C9 C10 C11 . . . . -0.1(7) ?
C9 C10 C11 C12 . . . . -1.1(7) ?
C10 C11 C12 C13 . . . . 1.2(6) ?
C10 C11 C12 C14 . . . . -179.6(4) ?
C9 C8 C13 C12 . . . . -1.1(5) ?
C7 C8 C13 C12 . . . . 178.9(3) ?
C11 C12 C13 C8 . . . . -0.1(6) ?
C14 C12 C13 C8 . . . . -179.2(3) ?
C11 C12 C14 N4 . . . . 17E1(3) ?
C13 C12 C14 N4 . . . . -2E1(3) ?
C19 N5 C15 C16 . . . . -1.2(7) ?
Ag1 N5 C15 C16 . . . . -177.4(4) ?
N5 C15 C16 C17 . . . . 1.6(7) ?
C15 C16 C17 C18 . . . . -0.9(6) ?
C15 C16 C17 C20 . . . . 178.6(4) ?
C16 C17 C18 C19 . . . . -0.1(5) ?
C20 C17 C18 C19 . . . . -179.6(3) ?
C15 N5 C19 C18 . . . . 0.1(5) ?
Ag1 N5 C19 C18 . . . . 176.3(3) ?
C17 C18 C19 N5 . . . . 0.5(6) ?
N7 N6 C20 O2 . . . . -3.4(5) ?
N7 N6 C20 C17 . . . . 178.2(3) ?
C16 C17 C20 O2 . . . . -174.3(4) ?
C18 C17 C20 O2 . . . . 5.1(5) ?
C16 C17 C20 N6 . . . . 4.1(5) ?
C18 C17 C20 N6 . . . . -176.4(3) ?
N6 N7 C21 C22 . . . . 178.3(3) ?
N7 C21 C22 C27 . . . . 178.4(3) ?
N7 C21 C22 C23 . . . . -0.6(5) ?
C27 C22 C23 C24 . . . . -1.6(5) ?
C21 C22 C23 C24 . . . . 177.4(3) ?
C22 C23 C24 C25 . . . . 1.5(6) ?
C23 C24 C25 C26 . . . . -0.2(6) ?
C24 C25 C26 C27 . . . . -0.9(6) ?
C24 C25 C26 C28 . . . . 179.1(4) ?
C23 C22 C27 C26 . . . . 0.5(5) ?
C21 C22 C27 C26 . . . . -178.6(3) ?
C25 C26 C27 C22 . . . . 0.8(5) ?
C28 C26 C27 C22 . . . . -179.2(3) ?
C25 C26 C28 N8 . . . . -134(17) ?
C27 C26 C28 N8 . . . . 46(17) ?
